data_7245649
loop_
_publ_author_name
'Ju, Huiyeong'
'Kim, Seulgi'
'Jung, Jong Hwa'
'Lee, Shim Sung'

_publ_section_title
;
 A series of entangled MOFs constructed from flexible dipyridyl piperazine
 and rigid dicarboxylate: interpenetration, self-penetration and
 polycatenation
;
_journal_name_full CrystEngComm
_journal_paper_doi 10.1039/D2CE00745B
_journal_year 2022
_chemical_formula_sum 'C22 H20 N2 O5 Zn'
_chemical_formula_weight 457.77
_space_group_crystal_system triclinic
_space_group_IT_number 2
_space_group_name_Hall '-P 1'
_space_group_name_H-M_alt 'P -1'
_atom_sites_solution_hydrogens mixed
_audit_creation_method SHELXL-2018/3
_audit_update_record
;
2022-09-01 deposited with the CCDC.	2022-10-11 downloaded from the CCDC.
;
_cell_angle_alpha 77.6050(10)
_cell_angle_beta 84.3170(10)
_cell_angle_gamma 70.9640(10)
_cell_formula_units_Z 2
_cell_length_a 7.0781(2)
_cell_length_b 10.5603(2)
_cell_length_c 14.5209(3)
_cell_measurement_reflns_used 5339
_cell_measurement_temperature 173(2)
_cell_measurement_theta_max 28.23
_cell_measurement_theta_min 2.29
_cell_volume 1001.62(4)
_computing_cell_refinement 'Bruker SAINT'
_computing_data_collection 'Bruker APEX2'
_computing_data_reduction 'Bruker SAINT'
_computing_molecular_graphics 'Bruker SHELXTL'
_computing_publication_material 'Bruker SHELXTL'
_computing_structure_refinement 'SHELXL-2018/3 (Sheldrick, 2018)'
_computing_structure_solution 'SHELXS-97 (Sheldrick 2008)'
_diffrn_ambient_temperature 173(2)
_diffrn_measured_fraction_theta_full 0.999
_diffrn_measured_fraction_theta_max 0.999
_diffrn_measurement_device_type 'Bruker APEX-II CCD'
_diffrn_measurement_method '\f and \w scans'
_diffrn_radiation_type MoK\a
_diffrn_radiation_wavelength 0.71073
_diffrn_reflns_av_R_equivalents 0.0362
_diffrn_reflns_av_unetI/netI 0.0343
_diffrn_reflns_Laue_measured_fraction_full 0.999
_diffrn_reflns_Laue_measured_fraction_max 0.999
_diffrn_reflns_limit_h_max 8
_diffrn_reflns_limit_h_min -8
_diffrn_reflns_limit_k_max 13
_diffrn_reflns_limit_k_min -13
_diffrn_reflns_limit_l_max 17
_diffrn_reflns_limit_l_min -17
_diffrn_reflns_number 16713
_diffrn_reflns_point_group_measured_fraction_full 0.999
_diffrn_reflns_point_group_measured_fraction_max 0.999
_diffrn_reflns_theta_full 25.242
_diffrn_reflns_theta_max 25.997
_diffrn_reflns_theta_min 2.079
_exptl_absorpt_coefficient_mu 1.263
_exptl_absorpt_correction_T_max 0.7457
_exptl_absorpt_correction_T_min 0.6765
_exptl_absorpt_correction_type multi-scan
_exptl_crystal_colour colourless
_exptl_crystal_density_diffrn 1.518
_exptl_crystal_description block
_exptl_crystal_F_000 472
_exptl_crystal_size_max 0.126
_exptl_crystal_size_mid 0.113
_exptl_crystal_size_min 0.072
_refine_diff_density_max 0.355
_refine_diff_density_min -0.330
_refine_diff_density_rms 0.062
_refine_ls_extinction_method none
_refine_ls_goodness_of_fit_ref 1.059
_refine_ls_hydrogen_treatment constr
_refine_ls_matrix_type full
_refine_ls_number_parameters 308
_refine_ls_number_reflns 3924
_refine_ls_number_restraints 0
_refine_ls_restrained_S_all 1.059
_refine_ls_R_factor_all 0.0435
_refine_ls_R_factor_gt 0.0353
_refine_ls_shift/su_max 0.005
_refine_ls_shift/su_mean 0.001
_refine_ls_structure_factor_coef Fsqd
_refine_ls_weighting_details 'w=1/[\s^2^(Fo^2^)+(0.0301P)^2^+0.8686P] where P=(Fo^2^+2Fc^2^)/3'
_refine_ls_weighting_scheme calc
_refine_ls_wR_factor_gt 0.0771
_refine_ls_wR_factor_ref 0.0808
_reflns_Friedel_coverage 0.000
_reflns_number_gt 3439
_reflns_number_total 3924
_reflns_threshold_expression 'I > 2\s(I)'
_cod_data_source_file d2ce00745b2.cif
_cod_data_source_block 2
_cod_original_cell_volume 1001.63(4)
_cod_database_code 7245649
_shelx_shelxl_version_number 2018/3
_shelx_space_group_comment
; 
The symmetry employed for this shelxl refinement is uniquely defined 
by the following loop, which should always be used as a source of 
symmetry information in preference to the above space-group names. 
They are only intended as comments. 
;

loop_
_space_group_symop_operation_xyz
'x, y, z'
'-x, -y, -z'

loop_
_atom_site_label
_atom_site_type_symbol
_atom_site_fract_x
_atom_site_fract_y
_atom_site_fract_z
_atom_site_U_iso_or_equiv
_atom_site_adp_type
_atom_site_occupancy
_atom_site_site_symmetry_order
_atom_site_calc_flag
_atom_site_refinement_flags_posn
_atom_site_refinement_flags_adp
_atom_site_refinement_flags_occupancy
_atom_site_disorder_assembly
_atom_site_disorder_group
Zn1 Zn 0.12046(4) 0.48583(3) 0.38963(2) 0.02468(10) Uani 1 1 d . . . . .
O1 O -0.0940(3) 0.6229(2) 0.31686(13) 0.0405(5) Uani 1 1 d . . . . .
O2 O 0.1066(4) 0.7515(2) 0.28003(17) 0.0624(7) Uani 1 1 d . . . . .
O3 O 0.2251(3) 0.55139(17) 0.48234(13) 0.0316(4) Uani 1 1 d . . . . .
O4 O -0.0214(3) 0.67020(18) 0.56736(14) 0.0350(4) Uani 1 1 d . . . . .
N1 N 0.3647(3) 0.4097(2) 0.30978(15) 0.0322(5) Uani 1 1 d . . . . .
N2 N 0.9336(3) 0.4104(2) 0.07476(16) 0.0358(5) Uani 1 1 d . . . . .
C1 C 0.5065(4) 0.4702(3) 0.2943(2) 0.0426(7) Uani 1 1 d . . . . .
H1A H 0.495584 0.541017 0.327308 0.051 Uiso 1 1 calc R U . . .
C2 C 0.6672(4) 0.4358(3) 0.2334(2) 0.0431(7) Uani 1 1 d . . . . .
H2A H 0.764172 0.482122 0.224880 0.052 Uiso 1 1 calc R U . . .
C3 C 0.6873(4) 0.3336(3) 0.1846(2) 0.0408(7) Uani 1 1 d . . . . .
C4 C 0.5452(5) 0.2670(3) 0.2031(3) 0.0569(10) Uani 1 1 d . . . . .
H4A H 0.555986 0.193708 0.172618 0.068 Uiso 1 1 calc R U . . .
C5 C 0.3877(5) 0.3063(3) 0.2656(2) 0.0483(8) Uani 1 1 d . . . . .
H5A H 0.292300 0.258510 0.277711 0.058 Uiso 1 1 calc R U . . .
C6 C 0.8600(5) 0.2956(3) 0.1144(2) 0.0524(9) Uani 1 1 d . . . . .
H6A H 0.970113 0.218555 0.146311 0.063 Uiso 1 1 calc R U . . .
H6B H 0.815575 0.265183 0.062802 0.063 Uiso 1 1 calc R U . . .
C7 C 1.1283(4) 0.3660(3) 0.0265(2) 0.0431(7) Uani 1 1 d . . . . .
H7A H 1.223743 0.294176 0.070351 0.052 Uiso 1 1 d R U . . .
H7B H 1.115022 0.326846 -0.027689 0.052 Uiso 1 1 d R U . . .
C8 C 0.7951(4) 0.5133(3) 0.0090(2) 0.0397(7) Uani 1 1 d . . . . .
H8A H 0.781479 0.473886 -0.045037 0.048 Uiso 1 1 d R U . . .
H8B H 0.661720 0.544286 0.040103 0.048 Uiso 1 1 d R U . . .
C9 C -0.0475(4) 0.7263(3) 0.2693(2) 0.0390(7) Uani 1 1 d . . . . .
C10 C -0.1905(4) 0.8151(3) 0.19443(19) 0.0391(7) Uani 1 1 d . . . . .
C11 C -0.3726(5) 0.8000(4) 0.1880(2) 0.0640(11) Uani 1 1 d . . . . .
H11A H -0.416133 0.737741 0.235792 0.077 Uiso 1 1 calc R U . . .
C12 C -0.4953(5) 0.8733(4) 0.1135(2) 0.0668(12) Uani 1 1 d . . . . .
H12A H -0.622224 0.861506 0.111855 0.080 Uiso 1 1 calc R U . . .
C13 C -0.4374(5) 0.9635(3) 0.0414(2) 0.0419(7) Uani 1 1 d . . . . .
C14 C -0.2566(7) 0.9808(3) 0.0512(3) 0.0705(12) Uani 1 1 d . . . . .
H14A H -0.213009 1.044077 0.004384 0.085 Uiso 1 1 calc R U . . .
C15 C -0.1361(6) 0.9096(3) 0.1266(3) 0.0658(11) Uani 1 1 d . . . . .
H15A H -0.013961 0.926495 0.131444 0.079 Uiso 1 1 calc R U . . .
C16 C 0.1427(4) 0.6531(2) 0.52147(18) 0.0273(5) Uani 1 1 d . . . . .
C17 C 0.2483(4) 0.7553(2) 0.51533(17) 0.0260(5) Uani 1 1 d . . . . .
C20 C 0.4475(4) 0.9485(3) 0.50331(18) 0.0294(6) Uani 1 1 d . . . . .
C18 C 0.425(2) 0.7343(17) 0.4705(11) 0.028(3) Uani 0.56(3) 1 d . . P A 1
H18 H 0.481256 0.653405 0.445550 0.034 Uiso 0.56(3) 1 calc R U P A 1
C19 C 0.534(2) 0.8296(18) 0.4586(9) 0.021(2) Uani 0.56(3) 1 d . . P A 1
H19 H 0.657408 0.816379 0.423356 0.026 Uiso 0.56(3) 1 calc R U P A 1
C21 C 0.243(2) 0.9709(13) 0.5451(9) 0.033(2) Uani 0.56(3) 1 d . . P A 1
H21 H 0.177009 1.054403 0.565556 0.039 Uiso 0.56(3) 1 calc R U P A 1
C22 C 0.146(2) 0.8758(12) 0.5553(8) 0.030(2) Uani 0.56(3) 1 d . . P A 1
H22 H 0.019101 0.887786 0.586827 0.036 Uiso 0.56(3) 1 calc R U P A 1
C18B C 0.417(3) 0.762(2) 0.4520(15) 0.041(5) Uani 0.44(3) 1 d . . P A 2
H18B H 0.467944 0.700893 0.409698 0.049 Uiso 0.44(3) 1 calc R U P A 2
C19B C 0.499(3) 0.859(3) 0.4554(16) 0.046(6) Uani 0.44(3) 1 d . . P A 2
H19B H 0.613943 0.858110 0.415143 0.055 Uiso 0.44(3) 1 calc R U P A 2
C21B C 0.313(2) 0.9357(12) 0.5724(9) 0.025(2) Uani 0.44(3) 1 d . . P A 2
H21B H 0.285477 0.990159 0.619389 0.030 Uiso 0.44(3) 1 calc R U P A 2
C22B C 0.213(2) 0.8398(14) 0.5745(9) 0.025(2) Uani 0.44(3) 1 d . . P A 2
H22B H 0.112676 0.835616 0.622317 0.031 Uiso 0.44(3) 1 calc R U P A 2
O1W O 0.1680(4) 0.0093(3) 0.2744(2) 0.0850(9) Uani 1 1 d . . . . .

loop_
_atom_site_aniso_label
_atom_site_aniso_U_11
_atom_site_aniso_U_22
_atom_site_aniso_U_33
_atom_site_aniso_U_23
_atom_site_aniso_U_13
_atom_site_aniso_U_12
Zn1 0.02510(16) 0.02631(17) 0.02566(16) -0.00444(11) 0.00330(11) -0.01371(12)
O1 0.0386(11) 0.0434(12) 0.0329(11) 0.0027(9) -0.0016(8) -0.0103(9)
O2 0.0652(16) 0.0545(15) 0.0656(16) 0.0164(12) -0.0272(13) -0.0266(13)
O3 0.0334(10) 0.0211(9) 0.0451(11) -0.0079(8) -0.0091(8) -0.0119(8)
O4 0.0321(10) 0.0261(10) 0.0519(12) -0.0078(9) 0.0010(9) -0.0164(8)
N1 0.0301(12) 0.0380(13) 0.0265(12) -0.0028(10) 0.0072(9) -0.0124(10)
N2 0.0340(12) 0.0324(13) 0.0365(13) -0.0048(10) 0.0139(10) -0.0098(10)
C1 0.0394(16) 0.063(2) 0.0341(16) -0.0203(15) 0.0103(12) -0.0235(15)
C2 0.0367(16) 0.061(2) 0.0359(16) -0.0104(15) 0.0100(12) -0.0237(15)
C3 0.0438(16) 0.0300(15) 0.0404(16) -0.0018(13) 0.0163(13) -0.0090(13)
C4 0.064(2) 0.0331(17) 0.075(2) -0.0208(16) 0.0393(18) -0.0227(16)
C5 0.0507(18) 0.0330(16) 0.060(2) -0.0092(15) 0.0234(16) -0.0192(14)
C6 0.055(2) 0.0366(17) 0.060(2) -0.0118(15) 0.0308(16) -0.0148(15)
C7 0.0336(15) 0.0392(17) 0.0444(17) -0.0015(14) 0.0143(13) -0.0036(13)
C8 0.0296(14) 0.0497(18) 0.0384(16) -0.0090(14) 0.0101(12) -0.0133(13)
C9 0.0418(16) 0.0380(16) 0.0311(15) -0.0058(13) -0.0006(12) -0.0052(13)
C10 0.0488(18) 0.0309(15) 0.0299(15) -0.0086(12) -0.0032(13) 0.0001(13)
C11 0.0359(17) 0.092(3) 0.0360(18) 0.0159(18) 0.0076(14) -0.0025(18)
C12 0.0288(16) 0.107(3) 0.0363(18) 0.0111(19) 0.0044(13) -0.0003(18)
C13 0.0555(19) 0.0270(15) 0.0325(16) -0.0092(12) -0.0086(13) 0.0058(13)
C14 0.116(3) 0.045(2) 0.062(2) 0.0218(17) -0.050(2) -0.047(2)
C15 0.098(3) 0.047(2) 0.063(2) 0.0149(17) -0.042(2) -0.043(2)
C16 0.0294(13) 0.0205(13) 0.0331(14) 0.0019(11) -0.0104(11) -0.0112(11)
C17 0.0347(14) 0.0203(12) 0.0271(13) -0.0013(10) -0.0040(11) -0.0156(11)
C20 0.0416(15) 0.0251(14) 0.0286(14) -0.0075(11) 0.0054(11) -0.0203(12)
C18 0.029(4) 0.009(4) 0.050(6) -0.002(4) -0.014(4) -0.011(3)
C19 0.015(4) 0.013(5) 0.037(4) -0.016(3) 0.000(3) 0.001(4)
C21 0.033(5) 0.030(4) 0.044(5) -0.021(4) 0.013(4) -0.018(4)
C22 0.022(5) 0.020(5) 0.049(5) -0.011(3) 0.010(4) -0.009(4)
C18B 0.052(8) 0.024(10) 0.054(9) -0.025(8) 0.035(7) -0.021(6)
C19B 0.021(8) 0.024(10) 0.098(11) -0.027(7) 0.024(6) -0.013(8)
C21B 0.028(5) 0.022(5) 0.030(5) -0.008(4) -0.002(4) -0.013(4)
C22B 0.011(5) 0.020(5) 0.039(5) 0.000(4) 0.010(4) -0.002(4)
O1W 0.080(2) 0.0738(19) 0.089(2) -0.0137(16) 0.0084(16) -0.0123(16)

loop_
_atom_type_symbol
_atom_type_description
_atom_type_scat_dispersion_real
_atom_type_scat_dispersion_imag
_atom_type_scat_source
C C 0.0033 0.0016 'International Tables Vol C Tables 4.2.6.8 and 6.1.1.4'
H H 0.0000 0.0000 'International Tables Vol C Tables 4.2.6.8 and 6.1.1.4'
N N 0.0061 0.0033 'International Tables Vol C Tables 4.2.6.8 and 6.1.1.4'
O O 0.0106 0.0060 'International Tables Vol C Tables 4.2.6.8 and 6.1.1.4'
Zn Zn 0.2839 1.4301 'International Tables Vol C Tables 4.2.6.8 and 6.1.1.4'

loop_
_geom_angle_atom_site_label_1
_geom_angle_atom_site_label_2
_geom_angle_atom_site_label_3
_geom_angle
_geom_angle_site_symmetry_1
_geom_angle_site_symmetry_3
_geom_angle_publ_flag
O1 Zn1 O3 114.47(8) . . ?
O1 Zn1 O4 104.52(8) . 2_566 ?
O3 Zn1 O4 118.41(8) . 2_566 ?
O1 Zn1 N1 113.11(8) . . ?
O3 Zn1 N1 103.28(8) . . ?
O4 Zn1 N1 102.69(8) 2_566 . ?
C9 O1 Zn1 114.60(18) . . ?
C16 O3 Zn1 129.43(16) . . ?
C16 O4 Zn1 118.79(16) . 2_566 ?
C1 N1 C5 117.2(2) . . ?
C1 N1 Zn1 118.97(19) . . ?
C5 N1 Zn1 123.67(18) . . ?
C8 N2 C6 111.6(2) . . ?
C8 N2 C7 108.8(2) . . ?
C6 N2 C7 111.4(2) . . ?
N1 C1 C2 123.5(3) . . ?
N1 C1 H1A 118.3 . . ?
C2 C1 H1A 118.3 . . ?
C1 C2 C3 119.6(3) . . ?
C1 C2 H2A 120.2 . . ?
C3 C2 H2A 120.2 . . ?
C2 C3 C4 117.1(3) . . ?
C2 C3 C6 121.0(3) . . ?
C4 C3 C6 121.9(3) . . ?
C5 C4 C3 120.3(3) . . ?
C5 C4 H4A 119.8 . . ?
C3 C4 H4A 119.8 . . ?
N1 C5 C4 122.2(3) . . ?
N1 C5 H5A 118.9 . . ?
C4 C5 H5A 118.9 . . ?
N2 C6 C3 111.6(2) . . ?
N2 C6 H6A 109.3 . . ?
C3 C6 H6A 109.3 . . ?
N2 C6 H6B 109.3 . . ?
C3 C6 H6B 109.3 . . ?
H6A C6 H6B 108.0 . . ?
N2 C7 C8 109.9(2) . 2_765 ?
N2 C7 H7A 109.6 . . ?
C8 C7 H7A 110.5 2_765 . ?
N2 C7 H7B 109.5 . . ?
C8 C7 H7B 109.1 2_765 . ?
H7A C7 H7B 108.2 . . ?
N2 C8 C7 109.9(2) . 2_765 ?
N2 C8 H8A 109.5 . . ?
C7 C8 H8A 109.4 2_765 . ?
N2 C8 H8B 110.2 . . ?
C7 C8 H8B 109.6 2_765 . ?
H8A C8 H8B 108.3 . . ?
O2 C9 O1 124.0(3) . . ?
O2 C9 C10 120.6(3) . . ?
O1 C9 C10 115.3(3) . . ?
C11 C10 C15 117.7(3) . . ?
C11 C10 C9 121.9(3) . . ?
C15 C10 C9 120.2(3) . . ?
C10 C11 C12 121.5(3) . . ?
C10 C11 H11A 119.3 . . ?
C12 C11 H11A 119.3 . . ?
C11 C12 C13 121.5(3) . . ?
C11 C12 H12A 119.3 . . ?
C13 C12 H12A 119.3 . . ?
C14 C13 C12 115.9(3) . . ?
C14 C13 C13 122.2(4) . 2_475 ?
C12 C13 C13 121.9(4) . 2_475 ?
C13 C14 C15 122.4(3) . . ?
C13 C14 H14A 118.8 . . ?
C15 C14 H14A 118.8 . . ?
C10 C15 C14 120.8(3) . . ?
C10 C15 H15A 119.6 . . ?
C14 C15 H15A 119.6 . . ?
O4 C16 O3 123.5(2) . . ?
O4 C16 C17 118.3(2) . . ?
O3 C16 C17 118.1(2) . . ?
C22B C17 C18B 112.0(10) . . ?
C18 C17 C22 124.0(8) . . ?
C22B C17 C16 123.5(5) . . ?
C18 C17 C16 118.4(7) . . ?
C18B C17 C16 124.1(8) . . ?
C22 C17 C16 117.5(4) . . ?
C19B C20 C21B 116.2(11) . . ?
C19 C20 C21 117.8(7) . . ?
C19B C20 C20 122.6(11) . 2_676 ?
C21B C20 C20 120.4(5) . 2_676 ?
C19 C20 C20 120.7(7) . 2_676 ?
C21 C20 C20 121.1(4) . 2_676 ?
C17 C18 C19 122.1(13) . . ?
C17 C18 H18 118.9 . . ?
C19 C18 H18 118.9 . . ?
C18 C19 C20 116.8(13) . . ?
C18 C19 H19 121.6 . . ?
C20 C19 H19 121.6 . . ?
C22 C21 C20 122.5(7) . . ?
C22 C21 H21 118.8 . . ?
C20 C21 H21 118.8 . . ?
C21 C22 C17 116.2(7) . . ?
C21 C22 H22 121.9 . . ?
C17 C22 H22 121.9 . . ?
C19B C18B C17 117.4(15) . . ?
C19B C18B H18B 121.3 . . ?
C17 C18B H18B 121.3 . . ?
C20 C19B C18B 129.2(19) . . ?
C20 C19B H19B 115.4 . . ?
C18B C19B H19B 115.4 . . ?
C20 C21B C22B 118.5(9) . . ?
C20 C21B H21B 120.7 . . ?
C22B C21B H21B 120.7 . . ?
C17 C22B C21B 125.3(9) . . ?
C17 C22B H22B 117.4 . . ?
C21B C22B H22B 117.4 . . ?

loop_
_geom_bond_atom_site_label_1
_geom_bond_atom_site_label_2
_geom_bond_distance
_geom_bond_site_symmetry_2
_geom_bond_publ_flag
Zn1 O1 1.9349(19) . ?
Zn1 O3 1.9423(17) . ?
Zn1 O4 1.9548(17) 2_566 ?
Zn1 N1 2.019(2) . ?
O1 C9 1.282(3) . ?
O2 C9 1.235(4) . ?
O3 C16 1.267(3) . ?
O4 C16 1.260(3) . ?
N1 C1 1.334(3) . ?
N1 C5 1.340(4) . ?
N2 C8 1.449(4) . ?
N2 C6 1.458(3) . ?
N2 C7 1.462(3) . ?
C1 C2 1.370(4) . ?
C1 H1A 0.9500 . ?
C2 C3 1.377(4) . ?
C2 H2A 0.9500 . ?
C3 C4 1.380(4) . ?
C3 C6 1.517(4) . ?
C4 C5 1.377(4) . ?
C4 H4A 0.9500 . ?
C5 H5A 0.9500 . ?
C6 H6A 0.9900 . ?
C6 H6B 0.9900 . ?
C7 C8 1.515(4) 2_765 ?
C7 H7A 0.9900 . ?
C7 H7B 0.9901 . ?
C8 H8A 0.9898 . ?
C8 H8B 0.9900 . ?
C9 C10 1.499(4) . ?
C10 C11 1.364(4) . ?
C10 C15 1.366(4) . ?
C11 C12 1.382(4) . ?
C11 H11A 0.9500 . ?
C12 C13 1.383(4) . ?
C12 H12A 0.9500 . ?
C13 C14 1.375(5) . ?
C13 C13 1.482(5) 2_475 ?
C14 C15 1.380(4) . ?
C14 H14A 0.9500 . ?
C15 H15A 0.9500 . ?
C16 C17 1.484(3) . ?
C17 C22B 1.319(13) . ?
C17 C18 1.327(15) . ?
C17 C18B 1.45(2) . ?
C17 C22 1.454(11) . ?
C20 C19B 1.23(2) . ?
C20 C21B 1.328(11) . ?
C20 C19 1.464(16) . ?
C20 C21 1.475(10) . ?
C20 C20 1.487(5) 2_676 ?
C18 C19 1.43(2) . ?
C18 H18 0.9500 . ?
C19 H19 0.9500 . ?
C21 C22 1.368(12) . ?
C21 H21 0.9500 . ?
C22 H22 0.9500 . ?
C18B C19B 1.34(3) . ?
C18B H18B 0.9500 . ?
C19B H19B 0.9500 . ?
C21B C22B 1.406(16) . ?
C21B H21B 0.9500 . ?
C22B H22B 0.9500 . ?

loop_
_geom_torsion_atom_site_label_1
_geom_torsion_atom_site_label_2
_geom_torsion_atom_site_label_3
_geom_torsion_atom_site_label_4
_geom_torsion
_geom_torsion_site_symmetry_1
_geom_torsion_site_symmetry_2
_geom_torsion_site_symmetry_3
_geom_torsion_site_symmetry_4
_geom_torsion_publ_flag
C5 N1 C1 C2 2.8(4) . . . . ?
Zn1 N1 C1 C2 -172.9(2) . . . . ?
N1 C1 C2 C3 0.0(5) . . . . ?
C1 C2 C3 C4 -2.5(5) . . . . ?
C1 C2 C3 C6 178.2(3) . . . . ?
C2 C3 C4 C5 2.2(5) . . . . ?
C6 C3 C4 C5 -178.5(3) . . . . ?
C1 N1 C5 C4 -3.0(5) . . . . ?
Zn1 N1 C5 C4 172.4(3) . . . . ?
C3 C4 C5 N1 0.6(6) . . . . ?
C8 N2 C6 C3 -72.5(3) . . . . ?
C7 N2 C6 C3 165.6(3) . . . . ?
C2 C3 C6 N2 -26.6(4) . . . . ?
C4 C3 C6 N2 154.1(3) . . . . ?
C8 N2 C7 C8 59.6(3) . . . 2_765 ?
C6 N2 C7 C8 -176.9(3) . . . 2_765 ?
C6 N2 C8 C7 177.0(2) . . . 2_765 ?
C7 N2 C8 C7 -59.6(3) . . . 2_765 ?
Zn1 O1 C9 O2 -12.4(4) . . . . ?
Zn1 O1 C9 C10 165.04(18) . . . . ?
O2 C9 C10 C11 -172.0(3) . . . . ?
O1 C9 C10 C11 10.5(4) . . . . ?
O2 C9 C10 C15 11.7(5) . . . . ?
O1 C9 C10 C15 -165.8(3) . . . . ?
C15 C10 C11 C12 2.7(6) . . . . ?
C9 C10 C11 C12 -173.7(3) . . . . ?
C10 C11 C12 C13 1.1(6) . . . . ?
C11 C12 C13 C14 -3.4(5) . . . . ?
C11 C12 C13 C13 176.4(4) . . . 2_475 ?
C12 C13 C14 C15 2.1(6) . . . . ?
C13 C13 C14 C15 -177.7(4) 2_475 . . . ?
C11 C10 C15 C14 -4.0(6) . . . . ?
C9 C10 C15 C14 172.4(3) . . . . ?
C13 C14 C15 C10 1.6(6) . . . . ?
Zn1 O4 C16 O3 17.2(3) 2_566 . . . ?
Zn1 O4 C16 C17 -160.86(17) 2_566 . . . ?
Zn1 O3 C16 O4 56.5(3) . . . . ?
Zn1 O3 C16 C17 -125.4(2) . . . . ?
O4 C16 C17 C22B 19.6(9) . . . . ?
O3 C16 C17 C22B -158.5(9) . . . . ?
O4 C16 C17 C18 177.1(7) . . . . ?
O3 C16 C17 C18 -1.0(8) . . . . ?
O4 C16 C17 C18B -168.5(11) . . . . ?
O3 C16 C17 C18B 13.3(11) . . . . ?
O4 C16 C17 C22 -5.7(7) . . . . ?
O3 C16 C17 C22 176.2(7) . . . . ?
C22 C17 C18 C19 0.9(16) . . . . ?
C16 C17 C18 C19 177.9(10) . . . . ?
C17 C18 C19 C20 3.6(18) . . . . ?
C21 C20 C19 C18 -8.4(15) . . . . ?
C20 C20 C19 C18 178.6(9) 2_676 . . . ?
C19 C20 C21 C22 9.6(12) . . . . ?
C20 C20 C21 C22 -177.5(6) 2_676 . . . ?
C20 C21 C22 C17 -5.1(10) . . . . ?
C18 C17 C22 C21 -0.2(11) . . . . ?
C16 C17 C22 C21 -177.3(5) . . . . ?
C22B C17 C18B C19B -6(2) . . . . ?
C16 C17 C18B C19B -179.0(13) . . . . ?
C21B C20 C19B C18B 12(3) . . . . ?
C20 C20 C19B C18B -178.1(18) 2_676 . . . ?
C17 C18B C19B C20 -3(3) . . . . ?
C19B C20 C21B C22B -12.1(14) . . . . ?
C20 C20 C21B C22B 178.2(5) 2_676 . . . ?
C18B C17 C22B C21B 5.7(12) . . . . ?
C16 C17 C22B C21B 178.4(6) . . . . ?
C20 C21B C22B C17 3.4(11) . . . . ?
